data_4067788
loop_
_publ_author_name
'Fuertes, Sara'
'Brayshaw, Simon K.'
'Raithby, Paul R.'
'Schiffers, Stephanie'
'Warren, Mark R.'

_publ_section_title
;
 New C&#x2227;N&#x2227;C Bis-Cyclometalated Platinum(II) Complexes:
 Synthesis, Structures, and Photophysical Properties
;
_journal_issue 1
_journal_name_full Organometallics
_journal_page_first 105
_journal_paper_doi 10.1021/om200589q
_journal_volume 31
_journal_year 2012
_chemical_formula_moiety 'C25 H24 N2 O2 Pt, C H2 Cl2'
_chemical_formula_sum 'C26 H26 Cl2 N2 O2 Pt'
_chemical_formula_weight 664.48
_chemical_name_systematic
;
 ?
;
_space_group_IT_number 14
_symmetry_cell_setting monoclinic
_symmetry_space_group_name_Hall '-P 2ybc'
_symmetry_space_group_name_H-M 'P 1 21/c 1'
_atom_sites_solution_hydrogens geom
_atom_sites_solution_primary direct
_atom_sites_solution_secondary difmap
_audit_creation_method SHELXL-97
_cell_angle_alpha 90.00
_cell_angle_beta 102.419(1)
_cell_angle_gamma 90.00
_cell_formula_units_Z 4
_cell_length_a 14.1871(2)
_cell_length_b 9.4268(1)
_cell_length_c 18.6910(2)
_cell_measurement_reflns_used 19187
_cell_measurement_temperature 150(2)
_cell_measurement_theta_max 32.5463
_cell_measurement_theta_min 2.9050
_cell_volume 2441.22(5)
_computing_cell_refinement
;
CrysAlisPro, Oxford Diffraction Ltd.,
Version 1.171.33.55 (release 05-01-2010 CrysAlis171 .NET)
(compiled Jan  5 2010,16:28:46)
;
_computing_data_collection
;
CrysAlisPro, Oxford Diffraction Ltd.,
Version 1.171.33.55 (release 05-01-2010 CrysAlis171 .NET)
(compiled Jan  5 2010,16:28:46)
;
_computing_data_reduction
;
CrysAlisPro, Oxford Diffraction Ltd.,
Version 1.171.33.55 (release 05-01-2010 CrysAlis171 .NET)
(compiled Jan  5 2010,16:28:46)
;
_computing_molecular_graphics 'Ortep-3 for Windows (Farrugia, 1997)'
_computing_publication_material ENCIFER
_computing_structure_refinement 'SHELXL-97 (Sheldrick, 1997)'
_computing_structure_solution 'SIR-92 (Burla et al, 1992)'
_diffrn_ambient_temperature 150(2)
_diffrn_detector_area_resol_mean 10.3795
_diffrn_measured_fraction_theta_full 0.935
_diffrn_measured_fraction_theta_max 0.935
_diffrn_measurement_device_type 'Xcalibur, Atlas, Gemini A Ultra'
_diffrn_measurement_method '\w scans'
_diffrn_radiation_monochromator graphite
_diffrn_radiation_source 'fine-focus sealed tube'
_diffrn_radiation_type MoK\a
_diffrn_radiation_wavelength 0.71073
_diffrn_reflns_av_R_equivalents 0.0291
_diffrn_reflns_av_sigmaI/netI 0.0276
_diffrn_reflns_limit_h_max 20
_diffrn_reflns_limit_h_min -20
_diffrn_reflns_limit_k_max 14
_diffrn_reflns_limit_k_min -13
_diffrn_reflns_limit_l_max 27
_diffrn_reflns_limit_l_min -28
_diffrn_reflns_number 35909
_diffrn_reflns_theta_full 32.63
_diffrn_reflns_theta_max 32.63
_diffrn_reflns_theta_min 2.92
_diffrn_standards_decay_% 0
_diffrn_standards_interval_count 0
_diffrn_standards_interval_time 0
_diffrn_standards_number 0
_exptl_absorpt_coefficient_mu 5.993
_exptl_absorpt_correction_T_max 1.00000
_exptl_absorpt_correction_T_min 0.60199
_exptl_absorpt_correction_type multi-scan
_exptl_absorpt_process_details
;
CrysAlisPro, Oxford Diffraction Ltd.,
Version 1.171.33.55 (release 05-01-2010 CrysAlis171 .NET)
(compiled Jan  5 2010,16:28:46)
Empirical absorption correction using spherical harmonics,
 implemented in SCALE3 ABSPACK scaling algorithm.
;
_exptl_crystal_colour orange
_exptl_crystal_density_diffrn 1.808
_exptl_crystal_density_method 'not measured'
_exptl_crystal_description prism
_exptl_crystal_F_000 1296
_exptl_crystal_size_max 0.1939
_exptl_crystal_size_mid 0.1452
_exptl_crystal_size_min 0.0636
_refine_diff_density_max 1.207
_refine_diff_density_min -1.048
_refine_diff_density_rms 0.101
_refine_ls_extinction_method none
_refine_ls_goodness_of_fit_ref 1.045
_refine_ls_hydrogen_treatment mixed
_refine_ls_matrix_type full
_refine_ls_number_parameters 395
_refine_ls_number_reflns 8365
_refine_ls_number_restraints 0
_refine_ls_restrained_S_all 1.045
_refine_ls_R_factor_all 0.0313
_refine_ls_R_factor_gt 0.0217
_refine_ls_shift/su_max 0.004
_refine_ls_shift/su_mean 0.000
_refine_ls_structure_factor_coef Fsqd
_refine_ls_weighting_details 'calc w=1/[\s^2^(Fo^2^)+(0.0178P)^2^+0.4306P] where P=(Fo^2^+2Fc^2^)/3'
_refine_ls_weighting_scheme calc
_refine_ls_wR_factor_gt 0.0412
_refine_ls_wR_factor_ref 0.0437
_reflns_number_gt 7173
_reflns_number_total 8365
_reflns_threshold_expression >2sigma(I)
_cod_data_source_file om200589q_si_002.cif
_cod_data_source_block compound5
_cod_original_cell_volume 2441.2(1)
_cod_database_code 4067788

loop_
_symmetry_equiv_pos_as_xyz
'x, y, z'
'-x, y+1/2, -z+1/2'
'-x, -y, -z'
'x, -y-1/2, z-1/2'

loop_
_atom_site_label
_atom_site_type_symbol
_atom_site_fract_x
_atom_site_fract_y
_atom_site_fract_z
_atom_site_U_iso_or_equiv
_atom_site_adp_type
_atom_site_occupancy
_atom_site_symmetry_multiplicity
_atom_site_calc_flag
_atom_site_refinement_flags
_atom_site_disorder_assembly
_atom_site_disorder_group
Pt01 Pt 0.356830(5) 0.764020(7) 0.871957(4) 0.01850(2) Uani 1 1 d . . .
N1 N 0.46356(12) 0.75939(15) 0.96123(9) 0.0183(3) Uani 1 1 d . . .
N2 N 0.19003(13) 0.79234(19) 0.73881(10) 0.0267(4) Uani 1 1 d . . .
C11 C 0.30136(14) 0.6155(2) 0.93271(11) 0.0206(4) Uani 1 1 d . . .
C21 C 0.44950(14) 0.9073(2) 0.84059(11) 0.0211(4) Uani 1 1 d . . .
C2 C 0.53931(13) 0.84868(19) 0.96407(11) 0.0185(4) Uani 1 1 d . . .
C3 C 0.61178(14) 0.8507(2) 1.02718(11) 0.0204(4) Uani 1 1 d . . .
C4 C 0.60458(15) 0.7638(2) 1.08543(12) 0.0215(4) Uani 1 1 d . A .
C5 C 0.52612(14) 0.6726(2) 1.08061(12) 0.0209(4) Uani 1 1 d . . .
C6 C 0.45466(13) 0.67210(19) 1.01700(11) 0.0187(4) Uani 1 1 d . . .
C7 C 0.68066(16) 0.7729(2) 1.15402(13) 0.0286(5) Uani 1 1 d . . .
O1 O 0.75338(11) 0.84322(17) 1.16053(9) 0.0345(4) Uani 1 1 d . A .
C30 C 0.25329(15) 0.7789(2) 0.78892(12) 0.0225(4) Uani 1 1 d . . .
C41 C 0.10791(15) 0.8122(2) 0.67778(12) 0.0268(4) Uani 1 1 d . . .
C25 C 0.60300(15) 1.0307(2) 0.88856(12) 0.0242(4) Uani 1 1 d . . .
C15 C 0.19585(16) 0.4341(2) 0.96576(14) 0.0309(5) Uani 1 1 d . . .
C14 C 0.25910(16) 0.4098(2) 1.03181(13) 0.0283(5) Uani 1 1 d . . .
C43 C 0.02772(19) 0.7144(3) 0.69019(18) 0.0400(6) Uani 1 1 d . . .
C13 C 0.34395(15) 0.4875(2) 1.05000(12) 0.0240(4) Uani 1 1 d . . .
C12 C 0.36457(13) 0.58846(19) 1.00132(11) 0.0197(4) Uani 1 1 d . . .
C24 C 0.59315(16) 1.1056(2) 0.82371(13) 0.0278(5) Uani 1 1 d . . .
C23 C 0.51442(17) 1.0807(2) 0.76710(13) 0.0296(5) Uani 1 1 d . . .
C26 C 0.53282(14) 0.9323(2) 0.89678(11) 0.0204(4) Uani 1 1 d . . .
C22 C 0.44390(16) 0.9833(2) 0.77559(12) 0.0258(4) Uani 1 1 d . . .
C16 C 0.21658(15) 0.5349(2) 0.91737(13) 0.0265(4) Uani 1 1 d . . .
C44 C 0.0784(2) 0.9664(3) 0.6777(2) 0.0516(8) Uani 1 1 d . . .
C50 C 0.14644(19) 0.9236(3) 0.92796(18) 0.0389(6) Uani 1 1 d . . .
Cl1 Cl 0.04128(5) 0.82590(7) 0.89311(4) 0.04689(16) Uani 1 1 d . . .
Cl2 Cl 0.12758(4) 1.05194(6) 0.99172(4) 0.03630(13) Uani 1 1 d . . .
O2 O 0.65439(13) 0.7006(2) 1.20844(10) 0.0245(5) Uani 0.857(5) 1 d P A 1
C8 C 0.7154(2) 0.7142(3) 1.28062(16) 0.0298(6) Uani 0.857(5) 1 d P A 1
H8A H 0.6771 0.6947 1.3180 0.036 Uiso 0.857(5) 1 calc PR A 1
H8B H 0.7401 0.8125 1.2878 0.036 Uiso 0.857(5) 1 calc PR A 1
C9 C 0.7990(2) 0.6121(3) 1.2903(2) 0.0412(8) Uani 0.857(5) 1 d P A 1
H9A H 0.8395 0.6229 1.3395 0.062 Uiso 0.857(5) 1 calc PR A 1
H9B H 0.8374 0.6323 1.2537 0.062 Uiso 0.857(5) 1 calc PR A 1
H9C H 0.7745 0.5147 1.2839 0.062 Uiso 0.857(5) 1 calc PR A 1
O2A O 0.6869(8) 0.6392(12) 1.1908(6) 0.025(3) Uiso 0.143(5) 1 d P A 2
C8A C 0.7683(13) 0.6151(17) 1.2553(10) 0.026(4) Uiso 0.143(5) 1 d P A 2
H8A1 H 0.7687 0.5149 1.2712 0.032 Uiso 0.143(5) 1 calc PR A 2
H8A2 H 0.8306 0.6355 1.2416 0.032 Uiso 0.143(5) 1 calc PR A 2
C9A C 0.7563(15) 0.7079(19) 1.3148(13) 0.038(5) Uiso 0.143(5) 1 d P A 2
H9A1 H 0.8093 0.6924 1.3573 0.057 Uiso 0.143(5) 1 calc PR A 2
H9A2 H 0.6947 0.6869 1.3283 0.057 Uiso 0.143(5) 1 calc PR A 2
H9A3 H 0.7567 0.8070 1.2990 0.057 Uiso 0.143(5) 1 calc PR A 2
C42 C 0.1400(2) 0.7720(4) 0.60780(16) 0.0444(7) Uani 1 1 d . . .
H25 H 0.6568(15) 1.048(2) 0.9248(12) 0.017(5) Uiso 1 1 d . . .
H16 H 0.1758(18) 0.546(3) 0.8760(14) 0.029(6) Uiso 1 1 d . . .
H5 H 0.5212(15) 0.613(2) 1.1219(13) 0.024(6) Uiso 1 1 d . . .
H13 H 0.3854(15) 0.469(2) 1.0942(13) 0.020(6) Uiso 1 1 d . . .
H3 H 0.6632(15) 0.911(2) 1.0295(12) 0.022(6) Uiso 1 1 d . . .
H15 H 0.1374(19) 0.383(3) 0.9531(15) 0.048(8) Uiso 1 1 d . . .
H14 H 0.2455(16) 0.340(2) 1.0652(13) 0.027(6) Uiso 1 1 d . . .
H24 H 0.6409(17) 1.174(3) 0.8183(14) 0.037(7) Uiso 1 1 d . . .
H23 H 0.5106(17) 1.134(3) 0.7255(14) 0.034(7) Uiso 1 1 d . . .
H22 H 0.3927(17) 0.972(2) 0.7380(14) 0.030(6) Uiso 1 1 d . . .
H43C H -0.028(2) 0.730(3) 0.6532(19) 0.049(9) Uiso 1 1 d . . .
H43A H 0.0433(19) 0.618(3) 0.6868(16) 0.048(8) Uiso 1 1 d . . .
H42A H 0.087(3) 0.790(3) 0.574(2) 0.071(11) Uiso 1 1 d . . .
H42C H 0.160(2) 0.677(3) 0.6072(17) 0.054(9) Uiso 1 1 d . . .
H50A H 0.168(2) 0.966(3) 0.8939(17) 0.053(9) Uiso 1 1 d . . .
H42B H 0.189(2) 0.839(3) 0.6003(17) 0.060(9) Uiso 1 1 d . . .
H43B H 0.008(3) 0.739(3) 0.736(2) 0.065(11) Uiso 1 1 d . . .
H50B H 0.1923(19) 0.851(3) 0.9508(15) 0.048(8) Uiso 1 1 d . . .
H44C H 0.129(2) 1.025(3) 0.6691(17) 0.063(10) Uiso 1 1 d . . .
H44B H 0.023(2) 0.979(3) 0.6382(16) 0.047(8) Uiso 1 1 d . . .
H44A H 0.055(2) 0.979(3) 0.7212(19) 0.062(11) Uiso 1 1 d . . .

loop_
_atom_site_aniso_label
_atom_site_aniso_U_11
_atom_site_aniso_U_22
_atom_site_aniso_U_33
_atom_site_aniso_U_23
_atom_site_aniso_U_13
_atom_site_aniso_U_12
Pt01 0.01740(4) 0.02138(4) 0.01514(4) -0.00114(3) -0.00004(3) 0.00170(3)
N1 0.0171(7) 0.0214(7) 0.0154(8) -0.0005(6) 0.0015(6) 0.0025(6)
N2 0.0251(9) 0.0299(9) 0.0221(10) -0.0029(7) -0.0017(7) 0.0015(7)
C11 0.0186(9) 0.0219(9) 0.0202(10) -0.0012(7) 0.0018(8) 0.0006(7)
C21 0.0214(9) 0.0239(9) 0.0173(10) -0.0011(7) 0.0028(8) 0.0024(7)
C2 0.0172(9) 0.0210(8) 0.0170(10) -0.0017(7) 0.0034(7) 0.0013(7)
C3 0.0176(9) 0.0242(9) 0.0190(10) -0.0007(8) 0.0029(8) -0.0020(7)
C4 0.0194(9) 0.0262(9) 0.0174(10) -0.0007(8) 0.0003(7) 0.0017(7)
C5 0.0201(9) 0.0232(9) 0.0182(10) 0.0016(8) 0.0015(8) 0.0004(7)
C6 0.0194(9) 0.0200(8) 0.0166(10) -0.0011(7) 0.0035(7) 0.0024(7)
C7 0.0268(11) 0.0336(11) 0.0218(11) 0.0042(9) -0.0031(9) -0.0050(9)
O1 0.0279(8) 0.0431(9) 0.0276(9) 0.0074(7) -0.0053(7) -0.0125(7)
C30 0.0235(10) 0.0228(9) 0.0208(10) -0.0019(8) 0.0042(8) 0.0006(7)
C41 0.0243(10) 0.0266(10) 0.0237(12) -0.0013(8) -0.0077(8) 0.0005(8)
C25 0.0214(10) 0.0289(10) 0.0224(11) -0.0009(8) 0.0051(9) 0.0000(8)
C15 0.0238(11) 0.0286(10) 0.0375(14) 0.0003(9) 0.0008(10) -0.0071(8)
C14 0.0278(11) 0.0278(10) 0.0290(13) 0.0029(9) 0.0057(9) -0.0052(8)
C43 0.0283(13) 0.0448(15) 0.0429(17) 0.0013(13) -0.0014(12) -0.0054(11)
C13 0.0235(10) 0.0265(10) 0.0199(11) 0.0009(8) 0.0000(8) 0.0003(8)
C12 0.0179(9) 0.0200(8) 0.0202(10) -0.0022(7) 0.0021(8) 0.0001(7)
C24 0.0291(11) 0.0293(10) 0.0275(12) 0.0038(9) 0.0113(10) -0.0020(9)
C23 0.0380(13) 0.0315(11) 0.0208(12) 0.0055(9) 0.0096(10) 0.0010(9)
C26 0.0213(9) 0.0234(9) 0.0170(10) -0.0002(7) 0.0053(8) 0.0019(7)
C22 0.0286(11) 0.0297(10) 0.0168(11) 0.0011(8) 0.0002(9) 0.0005(8)
C16 0.0225(10) 0.0289(10) 0.0244(12) -0.0006(9) -0.0038(9) -0.0017(8)
C44 0.0428(17) 0.0338(13) 0.066(2) -0.0038(14) -0.0157(16) 0.0105(12)
C50 0.0348(14) 0.0367(13) 0.0502(18) -0.0081(12) 0.0204(13) -0.0027(11)
Cl1 0.0384(3) 0.0497(4) 0.0494(4) -0.0168(3) 0.0024(3) -0.0038(3)
Cl2 0.0378(3) 0.0356(3) 0.0355(3) -0.0046(2) 0.0078(3) -0.0027(2)
O2 0.0248(9) 0.0277(10) 0.0179(9) 0.0042(7) -0.0018(7) -0.0037(7)
C8 0.0335(15) 0.0330(13) 0.0189(14) 0.0023(11) -0.0033(12) -0.0060(11)
C9 0.0308(16) 0.0551(18) 0.0318(19) 0.0129(15) -0.0061(14) 0.0029(13)
C42 0.0474(17) 0.0593(19) 0.0226(13) 0.0041(12) -0.0009(12) 0.0042(14)

loop_
_atom_type_symbol
_atom_type_description
_atom_type_scat_dispersion_real
_atom_type_scat_dispersion_imag
_atom_type_scat_source
C C 0.0033 0.0016 'International Tables Vol C Tables 4.2.6.8 and 6.1.1.4'
H H 0.0000 0.0000 'International Tables Vol C Tables 4.2.6.8 and 6.1.1.4'
N N 0.0061 0.0033 'International Tables Vol C Tables 4.2.6.8 and 6.1.1.4'
O O 0.0106 0.0060 'International Tables Vol C Tables 4.2.6.8 and 6.1.1.4'
Pt Pt -1.7033 8.3905 'International Tables Vol C Tables 4.2.6.8 and 6.1.1.4'
Cl Cl 0.1484 0.1585 'International Tables Vol C Tables 4.2.6.8 and 6.1.1.4'

loop_
_geom_angle_atom_site_label_1
_geom_angle_atom_site_label_2
_geom_angle_atom_site_label_3
_geom_angle
C30 Pt01 N1 176.66(7)
C30 Pt01 C21 98.51(8)
N1 Pt01 C21 80.57(7)
C30 Pt01 C11 100.40(8)
N1 Pt01 C11 80.55(7)
C21 Pt01 C11 161.09(8)
C6 N1 C2 123.40(17)
C6 N1 Pt01 118.45(13)
C2 N1 Pt01 118.08(13)
C30 N2 C41 177.5(2)
C16 C11 C12 115.84(19)
C16 C11 Pt01 131.97(16)
C12 C11 Pt01 112.14(13)
C22 C21 C26 116.07(18)
C22 C21 Pt01 131.63(15)
C26 C21 Pt01 112.29(14)
N1 C2 C3 118.51(18)
N1 C2 C26 113.31(17)
C3 C2 C26 128.18(17)
C4 C3 C2 119.59(18)
C3 C4 C5 120.49(19)
C3 C4 C7 118.69(18)
C5 C4 C7 120.79(19)
C6 C5 C4 118.92(19)
N1 C6 C5 119.07(17)
N1 C6 C12 113.05(17)
C5 C6 C12 127.86(18)
O1 C7 O2 124.9(2)
O1 C7 O2A 118.1(5)
O2 C7 O2A 35.5(5)
O1 C7 C4 124.2(2)
O2 C7 C4 110.78(19)
O2A C7 C4 108.7(5)
N2 C30 Pt01 177.91(18)
N2 C41 C44 107.37(19)
N2 C41 C43 107.5(2)
C44 C41 C43 111.5(2)
N2 C41 C42 107.7(2)
C44 C41 C42 111.9(3)
C43 C41 C42 110.6(2)
C24 C25 C26 119.8(2)
C14 C15 C16 120.6(2)
C15 C14 C13 119.6(2)
C14 C13 C12 119.6(2)
C13 C12 C11 122.16(18)
C13 C12 C6 122.05(18)
C11 C12 C6 115.78(17)
C23 C24 C25 119.8(2)
C24 C23 C22 120.4(2)
C25 C26 C21 121.96(19)
C25 C26 C2 122.45(18)
C21 C26 C2 115.60(17)
C23 C22 C21 122.0(2)
C15 C16 C11 122.1(2)
Cl1 C50 Cl2 111.80(14)
C7 O2 C8 117.06(19)
O2 C8 C9 110.7(3)
C7 O2A C8A 118.6(9)
C9A C8A O2A 109.1(17)

loop_
_geom_bond_atom_site_label_1
_geom_bond_atom_site_label_2
_geom_bond_distance
Pt01 C30 1.899(2)
Pt01 N1 1.9980(17)
Pt01 C21 2.056(2)
Pt01 C11 2.063(2)
N1 C6 1.355(2)
N1 C2 1.357(2)
N2 C30 1.156(3)
N2 C41 1.457(3)
C11 C16 1.399(3)
C11 C12 1.421(3)
C21 C22 1.398(3)
C21 C26 1.422(3)
C2 C3 1.388(3)
C2 C26 1.470(3)
C3 C4 1.384(3)
C4 C5 1.394(3)
C4 C7 1.490(3)
C5 C6 1.387(3)
C6 C12 1.476(3)
C7 O1 1.210(3)
C7 O2 1.342(3)
C7 O2A 1.430(11)
C41 C44 1.513(3)
C41 C43 1.520(3)
C41 C42 1.522(4)
C25 C24 1.384(3)
C25 C26 1.393(3)
C15 C14 1.380(3)
C15 C16 1.386(3)
C14 C13 1.388(3)
C13 C12 1.391(3)
C24 C23 1.383(3)
C23 C22 1.392(3)
C50 Cl1 1.755(3)
C50 Cl2 1.759(3)
O2 C8 1.443(3)
C8 C9 1.509(4)
O2A C8A 1.50(2)
C8A C9A 1.45(3)

loop_
_geom_torsion_atom_site_label_1
_geom_torsion_atom_site_label_2
_geom_torsion_atom_site_label_3
_geom_torsion_atom_site_label_4
_geom_torsion
C30 Pt01 N1 C6 106.3(13)
C21 Pt01 N1 C6 -179.27(15)
C11 Pt01 N1 C6 -0.46(14)
C30 Pt01 N1 C2 -70.8(13)
C21 Pt01 N1 C2 3.59(13)
C11 Pt01 N1 C2 -177.59(14)
C30 Pt01 C11 C16 5.5(2)
N1 Pt01 C11 C16 -177.8(2)
C21 Pt01 C11 C16 -174.1(2)
C30 Pt01 C11 C12 -177.37(14)
N1 Pt01 C11 C12 -0.62(13)
C21 Pt01 C11 C12 3.0(3)
C30 Pt01 C21 C22 -5.5(2)
N1 Pt01 C21 C22 177.8(2)
C11 Pt01 C21 C22 174.2(2)
C30 Pt01 C21 C26 173.59(14)
N1 Pt01 C21 C26 -3.16(13)
C11 Pt01 C21 C26 -6.8(3)
C6 N1 C2 C3 0.2(3)
Pt01 N1 C2 C3 177.21(13)
C6 N1 C2 C26 179.85(16)
Pt01 N1 C2 C26 -3.2(2)
N1 C2 C3 C4 -0.8(3)
C26 C2 C3 C4 179.69(19)
C2 C3 C4 C5 1.2(3)
C2 C3 C4 C7 -176.96(19)
C3 C4 C5 C6 -1.1(3)
C7 C4 C5 C6 177.04(19)
C2 N1 C6 C5 -0.1(3)
Pt01 N1 C6 C5 -177.09(13)
C2 N1 C6 C12 178.37(16)
Pt01 N1 C6 C12 1.4(2)
C4 C5 C6 N1 0.5(3)
C4 C5 C6 C12 -177.71(18)
C3 C4 C7 O1 -6.5(3)
C5 C4 C7 O1 175.4(2)
C3 C4 C7 O2 169.41(19)
C5 C4 C7 O2 -8.7(3)
C3 C4 C7 O2A -152.9(6)
C5 C4 C7 O2A 29.0(6)
C41 N2 C30 Pt01 -52(9)
N1 Pt01 C30 N2 14(6)
C21 Pt01 C30 N2 -60(5)
C11 Pt01 C30 N2 121(5)
C30 N2 C41 C44 51(5)
C30 N2 C41 C43 -69(5)
C30 N2 C41 C42 172(5)
C16 C15 C14 C13 0.4(3)
C15 C14 C13 C12 -0.4(3)
C14 C13 C12 C11 -0.1(3)
C14 C13 C12 C6 -178.64(18)
C16 C11 C12 C13 0.5(3)
Pt01 C11 C12 C13 -177.13(16)
C16 C11 C12 C6 179.17(17)
Pt01 C11 C12 C6 1.5(2)
N1 C6 C12 C13 176.75(18)
C5 C6 C12 C13 -4.9(3)
N1 C6 C12 C11 -1.9(2)
C5 C6 C12 C11 176.41(19)
C26 C25 C24 C23 -0.9(3)
C25 C24 C23 C22 1.5(3)
C24 C25 C26 C21 -1.1(3)
C24 C25 C26 C2 179.60(19)
C22 C21 C26 C25 2.3(3)
Pt01 C21 C26 C25 -176.90(15)
C22 C21 C26 C2 -178.30(17)
Pt01 C21 C26 C2 2.5(2)
N1 C2 C26 C25 179.69(17)
C3 C2 C26 C25 -0.7(3)
N1 C2 C26 C21 0.3(2)
C3 C2 C26 C21 179.88(19)
C24 C23 C22 C21 -0.2(3)
C26 C21 C22 C23 -1.7(3)
Pt01 C21 C22 C23 177.32(16)
C14 C15 C16 C11 0.1(4)
C12 C11 C16 C15 -0.5(3)
Pt01 C11 C16 C15 176.51(17)
O1 C7 O2 C8 3.3(4)
O2A C7 O2 C8 94.1(8)
C4 C7 O2 C8 -172.5(2)
C7 O2 C8 C9 -84.1(3)
O1 C7 O2A C8A 22.2(13)
O2 C7 O2A C8A -89.3(13)
C4 C7 O2A C8A 170.9(10)
C7 O2A C8A C9A 67.0(16)
